data_7050553
loop_
_publ_author_name
'Ma, Chengbing'
'Chen, Changneng'
'Liu, Qiutian'
'Liao, Daizheng'
'Li, Licun'
'Sun, Licheng'

_publ_section_title
;
 Structural transformation mediated by o-, m-, and p-phthalates from
 two to three dimensions for manganese/phthalate/4,4'-bpy complexes
 (4,4'-bpy&#x2009;=&#x2009;4,4'-bipyridine)
;
_journal_issue 5
_journal_name_full 'New Journal of Chemistry'
_journal_page_first 890
_journal_paper_doi 10.1039/b301076g
_journal_volume 27
_journal_year 2003
_chemical_formula_moiety 'C18 H20 Mn N2 O8'
_chemical_formula_sum 'C18 H20 Mn N2 O8'
_chemical_formula_weight 447.30
_chemical_melting_point ?
_chemical_name_systematic
;
?
;
_space_group_IT_number 13
_symmetry_cell_setting monoclinic
_symmetry_space_group_name_Hall '-P 2yac'
_symmetry_space_group_name_H-M 'P 1 2/n 1'
_atom_sites_solution_hydrogens geom
_atom_sites_solution_primary direct
_atom_sites_solution_secondary difmap
_audit_creation_method SHELXL-97
_cell_angle_alpha 90.00
_cell_angle_beta 92.691(2)
_cell_angle_gamma 90.00
_cell_formula_units_Z 2
_cell_length_a 7.7038(9)
_cell_length_b 11.5864(13)
_cell_length_c 10.7693(12)
_cell_measurement_reflns_used 1704
_cell_measurement_temperature 293(2)
_cell_measurement_theta_max 25.02
_cell_measurement_theta_min 1.76
_cell_volume 960.20(19)
_computing_cell_refinement 'Siemens SMART & SAINT'
_computing_data_collection 'Siemens SMART'
_computing_data_reduction 'Siemens XPREP'
_computing_molecular_graphics 'Bruker SHELXTL'
_computing_publication_material 'Bruker SHELXTL'
_computing_structure_refinement 'Siemens SHELXTL'
_computing_structure_solution 'Siemens SHELXTL'
_diffrn_ambient_temperature 293(2)
_diffrn_measured_fraction_theta_full 0.994
_diffrn_measured_fraction_theta_max 0.994
_diffrn_measurement_device_type 'CCD area detector'
_diffrn_measurement_method 'phi and omega scans'
_diffrn_radiation_monochromator graphite
_diffrn_radiation_source 'fine-focus sealed tube'
_diffrn_radiation_type MoK\a
_diffrn_radiation_wavelength 0.71073
_diffrn_reflns_av_R_equivalents 0.0317
_diffrn_reflns_av_sigmaI/netI 0.0531
_diffrn_reflns_limit_h_max 8
_diffrn_reflns_limit_h_min -9
_diffrn_reflns_limit_k_max 6
_diffrn_reflns_limit_k_min -13
_diffrn_reflns_limit_l_max 10
_diffrn_reflns_limit_l_min -12
_diffrn_reflns_number 3207
_diffrn_reflns_theta_full 25.02
_diffrn_reflns_theta_max 25.02
_diffrn_reflns_theta_min 1.76
_diffrn_standards_decay_% 0
_diffrn_standards_interval_count 0
_diffrn_standards_interval_time .
_diffrn_standards_number 0
_exptl_absorpt_coefficient_mu 0.737
_exptl_absorpt_correction_T_max 1.0000
_exptl_absorpt_correction_T_min .7357
_exptl_absorpt_correction_type empirical
_exptl_absorpt_process_details 'SADABS (Sheldrick, 1996)'
_exptl_crystal_colour 'light yellow'
_exptl_crystal_density_diffrn 1.547
_exptl_crystal_density_method 'not measured'
_exptl_crystal_description block
_exptl_crystal_F_000 462
_exptl_crystal_size_max .36
_exptl_crystal_size_mid .22
_exptl_crystal_size_min .15
_refine_diff_density_max 0.481
_refine_diff_density_min -0.320
_refine_diff_density_rms 0.063
_refine_ls_extinction_method none
_refine_ls_goodness_of_fit_ref 1.000
_refine_ls_hydrogen_treatment mixed
_refine_ls_matrix_type full
_refine_ls_number_parameters 150
_refine_ls_number_reflns 1694
_refine_ls_number_restraints 4
_refine_ls_restrained_S_all 0.999
_refine_ls_R_factor_gt 0.0430
_refine_ls_shift/su_max 0.000
_refine_ls_shift/su_mean 0.000
_refine_ls_structure_factor_coef Fsqd
_refine_ls_weighting_details 'calc w=1/[\s^2^(Fo^2^)+(0.0623P)^2^+0.4370P] where P=(Fo^2^+2Fc^2^)/3'
_refine_ls_weighting_scheme calc
_refine_ls_wR_factor_gt 0.1008
_refine_ls_wR_factor_ref 0.1173
_reflns_number_gt 1292
_reflns_number_total 1694
_reflns_threshold_expression >2sigma(I)
_cod_data_source_file b301076g.txt
_cod_data_source_block 1
_cod_depositor_comments
;
The following automatic conversions were performed:
'_symmetry_cell_setting' value 'Monoclinic' changed to 'monoclinic'
according to '/home/adriana/struct/CIF-dictionaries/cif_core.dic'
dictionary named 'cif_core.dic' version 2.4.1 from 2010-06-29.

Automatic conversion script
Id: cif_fix_enum 1555 2011-01-17 13:19:09Z saulius 

The following automatic conversions were performed:

'_chemical_melting_point' value 'not measured' was changed to '?' -
the value is undefined or not given.

Automatic conversion script
Id: cif_fix_values 1569 2011-02-09 13:29:24Z adriana 
;
_cod_original_sg_symbol_H-M P2/n
_cod_database_code 7050553
_refine_ls_r_factor_ref 0.0671

loop_
_symmetry_equiv_pos_as_xyz
'x, y, z'
'-x+1/2, y, -z+1/2'
'-x, -y, -z'
'x-1/2, -y, z-1/2'

loop_
_atom_site_label
_atom_site_type_symbol
_atom_site_fract_x
_atom_site_fract_y
_atom_site_fract_z
_atom_site_U_iso_or_equiv
_atom_site_adp_type
_atom_site_occupancy
_atom_site_symmetry_multiplicity
_atom_site_calc_flag
_atom_site_refinement_flags
_atom_site_disorder_assembly
_atom_site_disorder_group
Mn Mn 0.7500 0.71869(5) 0.7500 0.0266(2) Uani 1 2 d S . .
O1 O 0.5311(3) 0.70667(19) 0.8728(2) 0.0350(6) Uani 1 1 d . . .
O2 O 0.2575(3) 0.6562(2) 0.9002(3) 0.0480(7) Uani 1 1 d . . .
O3 O 0.9214(3) 0.71612(19) 0.9195(2) 0.0327(6) Uani 1 1 d D . .
H3A H 1.0197 0.6971 0.9017 0.049 Uiso 1 1 calc R . .
H3B H 0.881(5) 0.671(3) 0.974(3) 0.051(12) Uiso 1 1 d D . .
O4 O 0.7174(4) 0.5865(3) 1.0650(3) 0.0522(7) Uani 1 1 d D . .
H4A H 0.629(4) 0.605(4) 1.019(4) 0.072(16) Uiso 1 1 d D . .
H4B H 0.708(6) 0.5151(17) 1.071(5) 0.077(18) Uiso 1 1 d D . .
N1 N 0.7500 0.9131(3) 0.7500 0.0279(8) Uani 1 2 d S . .
N2 N 0.7500 1.5230(3) 0.7500 0.0310(9) Uani 1 2 d S . .
C1 C 0.8187(4) 0.9740(3) 0.8464(3) 0.0341(8) Uani 1 1 d . . .
H1A H 0.8663 0.9338 0.9146 0.041 Uiso 1 1 calc R . .
C2 C 0.8224(4) 1.0924(3) 0.8497(3) 0.0343(8) Uani 1 1 d . . .
H2A H 0.8730 1.1305 0.9183 0.041 Uiso 1 1 calc R . .
C3 C 0.7500 1.1552(4) 0.7500 0.0286(10) Uani 1 2 d S . .
C4 C 0.7500 1.2819(4) 0.7500 0.0290(10) Uani 1 2 d S . .
C5 C 0.9022(4) 1.3445(3) 0.7719(3) 0.0363(8) Uani 1 1 d . . .
H5A H 1.0071 1.3064 0.7879 0.044 Uiso 1 1 calc R . .
C6 C 0.8969(4) 1.4626(3) 0.7697(3) 0.0351(8) Uani 1 1 d . . .
H6A H 1.0006 1.5030 0.7826 0.042 Uiso 1 1 calc R . .
C7 C 0.3692(4) 0.7236(3) 0.8622(3) 0.0280(7) Uani 1 1 d . . .
C8 C 0.3068(4) 0.8352(3) 0.8019(3) 0.0253(7) Uani 1 1 d . . .
C9 C 0.3597(4) 0.9399(3) 0.8542(3) 0.0372(9) Uani 1 1 d . . .
H9A H 0.4340 0.9403 0.9248 0.045 Uiso 1 1 calc R . .
C10 C 0.3040(5) 1.0430(3) 0.8031(4) 0.0461(10) Uani 1 1 d D . .
H10A H 0.341(4) 1.112(2) 0.844(3) 0.046(11) Uiso 1 1 d D . .

loop_
_atom_site_aniso_label
_atom_site_aniso_U_11
_atom_site_aniso_U_22
_atom_site_aniso_U_33
_atom_site_aniso_U_23
_atom_site_aniso_U_13
_atom_site_aniso_U_12
Mn 0.0247(4) 0.0203(4) 0.0346(4) 0.000 0.0012(3) 0.000
O1 0.0204(12) 0.0435(14) 0.0410(14) 0.0076(11) 0.0014(10) 0.0044(10)
O2 0.0265(13) 0.0441(15) 0.074(2) 0.0252(14) 0.0062(13) -0.0001(11)
O3 0.0289(12) 0.0334(13) 0.0357(14) 0.0063(11) 0.0017(10) 0.0004(10)
O4 0.0412(17) 0.060(2) 0.0553(19) 0.0224(16) -0.0017(14) -0.0029(15)
N1 0.026(2) 0.0253(18) 0.033(2) 0.000 0.0041(17) 0.000
N2 0.030(2) 0.0221(18) 0.041(2) 0.000 0.0000(18) 0.000
C1 0.041(2) 0.0273(17) 0.033(2) 0.0038(15) -0.0027(16) 0.0034(15)
C2 0.043(2) 0.0263(16) 0.033(2) -0.0047(15) -0.0035(16) -0.0024(15)
C3 0.030(2) 0.021(2) 0.035(3) 0.000 0.005(2) 0.000
C4 0.034(2) 0.022(2) 0.032(3) 0.000 0.004(2) 0.000
C5 0.0335(19) 0.0255(17) 0.050(2) -0.0005(16) -0.0015(16) 0.0045(14)
C6 0.0284(18) 0.0279(17) 0.049(2) -0.0028(16) 0.0005(16) -0.0004(14)
C7 0.0276(17) 0.0298(17) 0.0266(18) -0.0008(14) 0.0010(13) 0.0029(14)
C8 0.0210(16) 0.0266(16) 0.0289(18) -0.0001(13) 0.0070(13) 0.0000(12)
C9 0.0321(19) 0.038(2) 0.042(2) -0.0124(16) 0.0049(16) -0.0070(15)
C10 0.045(2) 0.0261(18) 0.068(3) -0.0134(17) 0.0158(19) -0.0063(16)

loop_
_atom_type_symbol
_atom_type_description
_atom_type_scat_dispersion_real
_atom_type_scat_dispersion_imag
_atom_type_scat_source
C C 0.0033 0.0016 'International Tables Vol C Tables 4.2.6.8 and 6.1.1.4'
H H 0.0000 0.0000 'International Tables Vol C Tables 4.2.6.8 and 6.1.1.4'
N N 0.0061 0.0033 'International Tables Vol C Tables 4.2.6.8 and 6.1.1.4'
O O 0.0106 0.0060 'International Tables Vol C Tables 4.2.6.8 and 6.1.1.4'
Mn Mn 0.3368 0.7283 'International Tables Vol C Tables 4.2.6.8 and 6.1.1.4'

loop_
_geom_angle_atom_site_label_1
_geom_angle_atom_site_label_2
_geom_angle_atom_site_label_3
_geom_angle
_geom_angle_site_symmetry_1
_geom_angle_site_symmetry_3
_geom_angle_publ_flag
O1 Mn O1 172.73(12) 2_656 . ?
O1 Mn O3 92.91(9) 2_656 . ?
O1 Mn O3 86.99(8) . . ?
O1 Mn O3 86.99(8) 2_656 2_656 ?
O1 Mn O3 92.91(9) . 2_656 ?
O3 Mn O3 178.45(12) . 2_656 ?
O1 Mn N1 93.64(6) 2_656 . ?
O1 Mn N1 93.64(6) . . ?
O3 Mn N1 90.77(6) . . ?
O3 Mn N1 90.77(6) 2_656 . ?
O1 Mn N2 86.36(6) 2_656 1_545 ?
O1 Mn N2 86.36(6) . 1_545 ?
O3 Mn N2 89.23(6) . 1_545 ?
O3 Mn N2 89.23(6) 2_656 1_545 ?
N1 Mn N2 180.000(1) . 1_545 ?
C7 O1 Mn 136.0(2) . . ?
C1 N1 C1 116.6(4) . 2_656 ?
C1 N1 Mn 121.68(19) . . ?
C1 N1 Mn 121.68(19) 2_656 . ?
C6 N2 C6 117.0(4) 2_656 . ?
C6 N2 Mn 121.49(19) 2_656 1_565 ?
C6 N2 Mn 121.49(19) . 1_565 ?
N1 C1 C2 123.5(3) . . ?
C1 C2 C3 119.7(3) . . ?
C2 C3 C2 116.9(4) 2_656 . ?
C2 C3 C4 121.5(2) 2_656 . ?
C2 C3 C4 121.5(2) . . ?
C5 C4 C5 117.1(4) . 2_656 ?
C5 C4 C3 121.5(2) . . ?
C5 C4 C3 121.5(2) 2_656 . ?
C6 C5 C4 119.6(3) . . ?
N2 C6 C5 123.3(3) . . ?
O2 C7 O1 124.6(3) . . ?
O2 C7 C8 117.8(3) . . ?
O1 C7 C8 117.6(3) . . ?
C8 C8 C9 119.2(2) 2_556 . ?
C8 C8 C7 121.39(17) 2_556 . ?
C9 C8 C7 119.4(3) . . ?
C10 C9 C8 121.1(3) . . ?
C9 C10 C10 119.7(2) . 2_556 ?

loop_
_geom_bond_atom_site_label_1
_geom_bond_atom_site_label_2
_geom_bond_distance
_geom_bond_site_symmetry_2
_geom_bond_publ_flag
Mn O1 2.196(2) 2_656 ?
Mn O1 2.196(2) . ?
Mn O3 2.203(2) . ?
Mn O3 2.203(2) 2_656 ?
Mn N1 2.252(4) . ?
Mn N2 2.268(4) 1_545 ?
O1 C7 1.262(4) . ?
O2 C7 1.245(4) . ?
N1 C1 1.343(4) . ?
N1 C1 1.343(4) 2_656 ?
N2 C6 1.339(4) 2_656 ?
N2 C6 1.339(4) . ?
N2 Mn 2.268(4) 1_565 ?
C1 C2 1.373(4) . ?
C2 C3 1.392(4) . ?
C3 C2 1.392(4) 2_656 ?
C3 C4 1.468(6) . ?
C4 C5 1.390(4) . ?
C4 C5 1.390(4) 2_656 ?
C5 C6 1.369(4) . ?
C7 C8 1.515(4) . ?
C8 C8 1.387(6) 2_556 ?
C8 C9 1.391(4) . ?
C9 C10 1.375(5) . ?
C10 C10 1.382(8) 2_556 ?
